data_4307200
loop_
_publ_author_name
'David W. Aldous'
'Richard J. Goff'
'J. Paul Attfield'
'Philip Lightfoot'

_publ_contact_author_address
;
Department of Chemistry
University of St Andrews
St Andrews
Fife
KY16 9ST
UNITED KINGDOM
;
_publ_contact_author_email PL@ST-ANDREWS.AC.UK
_publ_contact_author_name 'Dr Philip Lightfoot'
_publ_section_title
;
Novel Vanadium(IV) Oxyfluorides with 'Spin-Ladder'-Like Structures, and
Their Relationship to (VO)2P2O7
;
_journal_name_full 'Inorganic Chemistry'
_journal_page_first 1277
_journal_page_last 1282
_journal_paper_doi 10.1021/ic0617386
_journal_volume 46
_journal_year 2007
_chemical_formula_moiety 'F3 O V, Cs'
_chemical_formula_sum 'Cs F3 O V'
_chemical_formula_weight 256.85
_chemical_name_systematic
;
 ?
;
_space_group_IT_number 55
_symmetry_cell_setting orthorhombic
_symmetry_space_group_name_Hall '-P 2 2ab'
_symmetry_space_group_name_H-M 'P b a m'
_atom_sites_solution_hydrogens none
_atom_sites_solution_primary direct
_atom_sites_solution_secondary difmap
_audit_creation_method SHELXL-97
_cell_angle_alpha 90.00
_cell_angle_beta 90.00
_cell_angle_gamma 90.00
_cell_formula_units_Z 4
_cell_length_a 9.0036(16)
_cell_length_b 11.703(2)
_cell_length_c 3.9092(7)
_cell_measurement_temperature 150(2)
_cell_volume 411.91(13)
_computing_cell_refinement 'Bruker SMART'
_computing_data_collection 'Bruker SMART'
_computing_data_reduction 'Bruker SMART'
_computing_molecular_graphics 'Bruker SHELXTL'
_computing_publication_material 'Bruker SHELXTL'
_computing_structure_refinement 'SHELXL-97 (Sheldrick, 1997)'
_computing_structure_solution 'SHELXS-97 (Sheldrick, 1997)'
_diffrn_ambient_temperature 150(2)
_diffrn_measured_fraction_theta_full 0.988
_diffrn_measured_fraction_theta_max 0.90
_diffrn_measurement_device_type 'Bruker SMART 1K CCD diffractometer'
_diffrn_measurement_method '\w rotation with narrow frames'
_diffrn_radiation_monochromator 'silicon 111'
_diffrn_radiation_source 'SRS Daresbury Laboratories'
_diffrn_radiation_type synchrotron
_diffrn_radiation_wavelength 0.84620
_diffrn_reflns_av_R_equivalents 0.0557
_diffrn_reflns_av_sigmaI/netI 0.0419
_diffrn_reflns_limit_h_max 9
_diffrn_reflns_limit_h_min -11
_diffrn_reflns_limit_k_max 12
_diffrn_reflns_limit_k_min -14
_diffrn_reflns_limit_l_max 4
_diffrn_reflns_limit_l_min -5
_diffrn_reflns_number 2846
_diffrn_reflns_theta_full 30.51
_diffrn_reflns_theta_max 30.21
_diffrn_reflns_theta_min 3.48
_diffrn_standards_number 0
_exptl_absorpt_coefficient_mu 19.915
_exptl_absorpt_correction_T_max 0
_exptl_absorpt_correction_T_min 0
_exptl_absorpt_correction_type none
_exptl_absorpt_process_details -
_exptl_crystal_colour blue
_exptl_crystal_density_diffrn 4.142
_exptl_crystal_density_method 'not measured'
_exptl_crystal_description needle
_exptl_crystal_F_000 452
_exptl_crystal_size_max 0.10
_exptl_crystal_size_mid 0.01
_exptl_crystal_size_min 0.01
_refine_diff_density_max 1.503
_refine_diff_density_min -1.382
_refine_diff_density_rms 0.340
_refine_ls_extinction_method none
_refine_ls_goodness_of_fit_ref 0.997
_refine_ls_hydrogen_treatment constr
_refine_ls_matrix_type full
_refine_ls_number_parameters 37
_refine_ls_number_reflns 507
_refine_ls_number_restraints 0
_refine_ls_restrained_S_all 0.997
_refine_ls_R_factor_all 0.0458
_refine_ls_R_factor_gt 0.0384
_refine_ls_shift/su_max 0.000
_refine_ls_shift/su_mean 0.000
_refine_ls_structure_factor_coef Fsqd
_refine_ls_weighting_details 'calc w=1/[\s^2^(Fo^2^)+(0.0588P)^2^+0.0000P] where P=(Fo^2^+2Fc^2^)/3'
_refine_ls_weighting_scheme calc
_refine_ls_wR_factor_gt 0.0912
_refine_ls_wR_factor_ref 0.0958
_reflns_number_gt 323
_reflns_number_total 414
_reflns_threshold_expression >2sigma(I)
_cod_data_source_file ic0617386si20060914_110505_2.cif
_cod_data_source_block CsVOF3
_cod_original_sg_symbol_Hall '-p 2 2ab'
_cod_database_code 4307200

loop_
_symmetry_equiv_pos_as_xyz
'x, y, z'
'-x, -y, z'
'x+1/2, -y+1/2, -z'
'-x+1/2, y+1/2, -z'
'-x, -y, -z'
'x, y, -z'
'-x-1/2, y-1/2, z'
'x-1/2, -y-1/2, z'

loop_
_atom_site_label
_atom_site_type_symbol
_atom_site_fract_x
_atom_site_fract_y
_atom_site_fract_z
_atom_site_U_iso_or_equiv
_atom_site_adp_type
_atom_site_occupancy
_atom_site_symmetry_multiplicity
_atom_site_calc_flag
_atom_site_refinement_flags
_atom_site_disorder_assembly
_atom_site_disorder_group
Cs1 Cs -0.00408(6) 0.70451(6) 0.5000 0.0088(3) Uani 1 2 d S . .
V1 V 0.17915(19) 0.96904(15) 0.0000 0.0041(4) Uani 1 2 d S . .
F1 F 0.0439(6) 1.1008(5) 0.0000 0.0071(12) Uani 1 2 d S . .
F2 F 0.1557(7) 0.9561(5) -0.5000 0.0133(14) Uani 1 2 d S . .
F3 F 0.2330(6) 0.8123(5) 0.0000 0.0091(13) Uani 1 2 d S . .
O1 O 0.3362(8) 1.0330(6) 0.0000 0.0109(15) Uani 1 2 d S . .

loop_
_atom_site_aniso_label
_atom_site_aniso_U_11
_atom_site_aniso_U_22
_atom_site_aniso_U_33
_atom_site_aniso_U_23
_atom_site_aniso_U_13
_atom_site_aniso_U_12
Cs1 0.0118(4) 0.0091(4) 0.0054(4) 0.000 0.000 -0.0011(2)
V1 0.0040(8) 0.0044(8) 0.0040(8) 0.000 0.000 -0.0001(7)
F1 0.002(3) 0.009(3) 0.010(3) 0.000 0.000 0.001(2)
F2 0.012(3) 0.021(4) 0.007(3) 0.000 0.000 0.007(3)
F3 0.007(3) 0.010(3) 0.010(3) 0.000 0.000 0.004(2)
O1 0.011(4) 0.013(4) 0.009(4) 0.000 0.000 -0.004(3)

loop_
_atom_type_symbol
_atom_type_description
_atom_type_scat_dispersion_real
_atom_type_scat_dispersion_imag
_atom_type_scat_source
Cs Cs -0.3680 2.1192 'International Tables Vol C Tables 4.2.6.8 and 6.1.1.4'
O O 0.0106 0.0060 'International Tables Vol C Tables 4.2.6.8 and 6.1.1.4'
F F 0.0171 0.0103 'International Tables Vol C Tables 4.2.6.8 and 6.1.1.4'
V V 0.3005 0.5294 'International Tables Vol C Tables 4.2.6.8 and 6.1.1.4'

loop_
_geom_angle_atom_site_label_1
_geom_angle_atom_site_label_2
_geom_angle_atom_site_label_3
_geom_angle
_geom_angle_site_symmetry_1
_geom_angle_site_symmetry_3
_geom_angle_publ_flag
F1 Cs1 F3 111.57(13) 5_576 3_465 ?
F1 Cs1 F3 63.01(14) 5_575 3_465 ?
F1 Cs1 F3 100.33(13) 5_575 1_556 ?
F3 Cs1 F3 159.91(6) 3_465 1_556 ?
F1 Cs1 F3 51.60(14) 5_575 . ?
F3 Cs1 F3 98.77(4) 3_465 . ?
F3 Cs1 F3 76.51(12) 1_556 . ?
F1 Cs1 O1 97.72(12) 5_576 7_656 ?
F1 Cs1 O1 158.19(17) 5_575 7_656 ?
F3 Cs1 O1 135.67(16) 3_465 7_656 ?
F3 Cs1 O1 86.27(13) 3_466 7_656 ?
F3 Cs1 O1 63.29(15) 1_556 7_656 ?
F3 Cs1 O1 108.12(15) . 7_656 ?
F1 Cs1 F2 51.31(11) 5_575 1_556 ?
F3 Cs1 F2 113.28(12) 3_466 1_556 ?
F3 Cs1 F2 49.03(10) 1_556 1_556 ?
O1 Cs1 F2 110.97(16) 7_656 1_556 ?
F1 Cs1 F2 107.04(12) 5_575 3_465 ?
F3 Cs1 F2 46.42(9) 3_466 3_465 ?
F3 Cs1 F2 141.74(6) . 3_465 ?
O1 Cs1 F2 94.30(15) 7_655 3_465 ?
F2 Cs1 F2 147.57(16) 1_556 3_465 ?
F1 Cs1 O1 149.78(15) 5_576 3_465 ?
F3 Cs1 O1 46.81(15) 3_465 3_465 ?
F3 Cs1 O1 89.35(13) 3_466 3_465 ?
F3 Cs1 O1 153.17(15) 1_556 3_465 ?
F3 Cs1 O1 103.68(11) . 3_465 ?
O1 Cs1 O1 52.0(2) 7_655 3_465 ?
O1 Cs1 O1 92.02(11) 7_656 3_465 ?
F2 Cs1 O1 147.99(6) 1_556 3_465 ?
F2 Cs1 O1 43.44(12) 3_465 3_465 ?
F1 Cs1 O1 100.32(11) 5_576 3_466 ?
O1 V1 F3 103.1(3) . . ?
O1 V1 F1 100.4(3) . . ?
F3 V1 F1 156.5(3) . . ?
O1 V1 F2 97.51(19) . 1_556 ?
F3 V1 F2 87.30(18) . 1_556 ?
F1 V1 F2 89.66(18) . 1_556 ?
O1 V1 F1 174.2(3) . 5_575 ?
F3 V1 F1 82.7(2) . 5_575 ?
F1 V1 F1 73.8(3) . 5_575 ?
F2 V1 F1 82.64(19) 1_556 5_575 ?
F2 V1 Cs1 63.51(17) 1_556 3_566 ?
O1 V1 Cs1 67.0(2) . 3_565 ?
F3 V1 Cs1 47.83(13) . 3_565 ?
F1 V1 Cs1 146.97(8) . 3_565 ?
F2 V1 Cs1 63.51(17) . 3_565 ?
F2 V1 Cs1 121.35(18) 1_556 3_565 ?
F1 V1 Cs1 117.90(14) 5_575 3_565 ?
Cs1 V1 Cs1 58.34(3) 3_566 3_565 ?
O1 V1 Cs1 136.38(19) . . ?
F3 V1 Cs1 50.18(13) . . ?
F1 V1 Cs1 110.50(15) . . ?
F2 V1 Cs1 112.28(19) . . ?
F2 V1 Cs1 54.14(18) 1_556 . ?
F1 V1 Cs1 47.85(12) 5_575 . ?
Cs1 V1 Cs1 70.40(3) 3_566 . ?
Cs1 V1 Cs1 97.99(4) 3_565 . ?
Cs1 V1 Cs1 58.25(3) 1_554 . ?
V1 F1 V1 106.2(3) . 5_575 ?
V1 F1 Cs1 131.67(14) . 5_576 ?
V1 F1 Cs1 100.04(16) 5_575 5_576 ?
Cs1 F1 Cs1 80.55(14) 5_576 5_575 ?
V1 F2 V1 164.8(4) . 1_554 ?
V1 F2 Cs1 96.67(19) 1_554 1_554 ?
V1 F2 Cs1 87.08(18) . 3_565 ?
Cs1 F2 Cs1 84.52(13) 1_554 3_565 ?
V1 F3 Cs1 104.97(18) . 3_566 ?
Cs1 F3 Cs1 78.90(13) 3_566 3_565 ?
Cs1 F3 Cs1 152.65(19) 3_566 1_554 ?
V1 F3 Cs1 102.33(17) . . ?
Cs1 F3 Cs1 95.82(5) 3_566 . ?
Cs1 F3 Cs1 76.51(12) 1_554 . ?
V1 O1 Cs1 135.6(2) . 7_665 ?
Cs1 O1 Cs1 75.77(16) 7_665 7_664 ?
Cs1 O1 Cs1 87.98(11) 7_664 3_565 ?
V1 O1 Cs1 89.5(2) . 3_566 ?
Cs1 O1 Cs1 128.0(2) 7_664 3_566 ?
Cs1 O1 Cs1 63.97(12) 3_565 3_566 ?

loop_
_geom_bond_atom_site_label_1
_geom_bond_atom_site_label_2
_geom_bond_distance
_geom_bond_site_symmetry_2
_geom_bond_publ_flag
Cs1 F1 3.023(4) 5_576 ?
Cs1 F3 3.076(4) 3_465 ?
Cs1 F3 3.157(4) . ?
Cs1 O1 3.183(6) 7_656 ?
Cs1 F2 3.277(6) 1_556 ?
Cs1 F2 3.594(6) 3_465 ?
Cs1 O1 3.690(6) 3_466 ?
V1 O1 1.600(8) . ?
V1 F3 1.898(6) . ?
V1 F1 1.965(6) . ?
V1 F2 1.9718(9) 1_556 ?
V1 F1 2.168(6) 5_575 ?
V1 Cs1 4.0100(16) 3_566 ?
V1 Cs1 4.0157(16) 1_554 ?
